data_4075295
loop_
_publ_author_name
'Mintcheva, Neli'
'Tanabe, Makoto'
'Osakada, Kohtaro'

_publ_section_title
;
 Preparation and Structure of New Phenylplatinum Complexes Containing
 Silsesquioxane as a Monodentate or Bidentate Ligand
;
_journal_issue 15
_journal_name_full Organometallics
_journal_page_first 3776
_journal_paper_doi 10.1021/om060192s
_journal_volume 25
_journal_year 2006
_chemical_formula_moiety 'C77 H99 Ag O12 P2 Pt Si7 '
_chemical_formula_sum 'C77 H99 Ag O12 P2 Pt Si7'
_chemical_formula_weight 1778.13
_space_group_IT_number 9
_symmetry_cell_setting monoclinic
_symmetry_Int_Tables_number 9
_symmetry_space_group_name_Hall 'C -2yc'
_symmetry_space_group_name_H-M 'C 1 c 1'
_cell_angle_alpha 90.0000
_cell_angle_beta 114.184(3)
_cell_angle_gamma 90.0000
_cell_formula_units_Z 4
_cell_length_a 25.810(6)
_cell_length_b 13.462(3)
_cell_length_c 24.976(6)
_cell_measurement_reflns_used 10635
_cell_measurement_temperature 293.1
_cell_measurement_theta_max 27.5
_cell_measurement_theta_min 3.0
_cell_volume 7916(3)
_computing_cell_refinement CrystalClear
_computing_data_collection CrystalClear
_computing_data_reduction CrystalStructure
_computing_publication_material 'CrystalStructure 3.7.0'
_computing_structure_refinement CRYSTALS
_computing_structure_solution SIR92
_diffrn_detector_area_resol_mean 7.31
_diffrn_measured_fraction_theta_full 0.983
_diffrn_measured_fraction_theta_max 0.983
_diffrn_measurement_device_type 'Rigaku Saturn'
_diffrn_measurement_method \w
_diffrn_radiation_type 'Mo K\a'
_diffrn_radiation_wavelength 0.71070
_diffrn_reflns_av_R_equivalents 0.070
_diffrn_reflns_limit_h_max 32
_diffrn_reflns_limit_h_min -33
_diffrn_reflns_limit_k_max 16
_diffrn_reflns_limit_k_min -17
_diffrn_reflns_limit_l_max 32
_diffrn_reflns_limit_l_min -32
_diffrn_reflns_number 29022
_diffrn_reflns_theta_full 27.48
_diffrn_reflns_theta_max 27.48
_exptl_absorpt_coefficient_mu 2.210
_exptl_absorpt_correction_T_max 0.000
_exptl_absorpt_correction_T_min 0.000
_exptl_absorpt_correction_type none
_exptl_crystal_colour colorless
_exptl_crystal_density_diffrn 1.492
_exptl_crystal_density_method 'not measured'
_exptl_crystal_description prism
_exptl_crystal_F_000 3640.00
_exptl_crystal_size_max 0.48
_exptl_crystal_size_mid 0.40
_exptl_crystal_size_min 0.24
_refine_diff_density_max 3.62
_refine_diff_density_min -2.41
_refine_ls_extinction_method none
_refine_ls_goodness_of_fit_ref 1.044
_refine_ls_hydrogen_treatment refall
_refine_ls_number_parameters 1035
_refine_ls_number_reflns 8926
_refine_ls_R_factor_gt 0.0478
_refine_ls_shift/su_max 0.2143
_refine_ls_structure_factor_coef Fsqd
_refine_ls_weighting_details 'w = 1/[0.0005Fo^2^ + 0.5000\s(Fo^2^) + 0.5000]/(4Fo^2^)'
_refine_ls_weighting_scheme calc
_refine_ls_wR_factor_ref 0.1375
_reflns_number_gt 5974
_reflns_number_total 8926
_reflns_threshold_expression F^2^>2.0\s(F^2^)
_cod_data_source_file om060192ssi20060228_042848.cif
_cod_data_source_block form3a
_cod_original_formula_sum 'C77 H99 Ag O12 P2 Pt Si7 '
_cod_database_code 4075295

loop_
_symmetry_equiv_pos_site_id
_symmetry_equiv_pos_as_xyz
1 +X,+Y,+Z
2 +X,-Y,1/2+Z
3 1/2+X,1/2+Y,+Z
4 1/2+X,1/2-Y,1/2+Z

loop_
_atom_site_label
_atom_site_type_symbol
_atom_site_fract_x
_atom_site_fract_y
_atom_site_fract_z
_atom_site_U_iso_or_equiv
_atom_site_adp_type
_atom_site_occupancy
_atom_site_symmetry_multiplicity
_atom_site_calc_flag
_atom_site_refinement_flags
Pt1 Pt 0.50991(6) 0.15572(3) 0.52187(6) 0.03498(10) Uani 1.00 1 d .
Ag1 Ag 0.39050(6) 0.12113(9) 0.41745(8) 0.0438(2) Uani 1.00 1 d .
P1 P 0.34360(14) -0.0037(2) 0.35155(14) 0.0380(7) Uani 1.00 1 d .
P2 P 0.57633(14) 0.0551(2) 0.58000(14) 0.0355(7) Uani 1.00 1 d .
Si1 Si 0.43881(17) 0.3494(2) 0.43919(17) 0.0399(9) Uani 1.00 1 d .
Si2 Si 0.47206(16) 0.2549(2) 0.62178(16) 0.0368(8) Uani 1.00 1 d .
Si3 Si 0.47491(18) 0.4553(2) 0.55736(18) 0.0453(9) Uani 1.00 1 d .
Si4 Si 0.31052(16) 0.1674(2) 0.49079(14) 0.0364(8) Uani 1.00 1 d .
Si5 Si 0.31323(18) 0.3601(2) 0.42013(17) 0.0421(9) Uani 1.00 1 d .
Si6 Si 0.34593(14) 0.3007(2) 0.60258(14) 0.0359(8) Uani 1.00 1 d .
Si7 Si 0.34681(19) 0.4875(2) 0.53453(18) 0.0437(9) Uani 1.00 1 d .
O1 O 0.4453(3) 0.2414(6) 0.4654(4) 0.041(2) Uani 1.00 1 d .
O2 O 0.4648(4) 0.1662(6) 0.5772(4) 0.034(2) Uani 1.00 1 d .
O3 O 0.4729(5) 0.4273(6) 0.4930(4) 0.061(3) Uani 1.00 1 d .
O4 O 0.4893(3) 0.3585(5) 0.5992(3) 0.039(2) Uani 1.00 1 d .
O5 O 0.3679(3) 0.1014(6) 0.5098(3) 0.042(2) Uani 1.00 1 d .
O6 O 0.3086(4) 0.2465(6) 0.4403(3) 0.047(2) Uani 1.00 1 d .
O7 O 0.3111(4) 0.2306(6) 0.5472(3) 0.046(2) Uani 1.00 1 d .
O8 O 0.3129(4) 0.4366(6) 0.4713(4) 0.049(2) Uani 1.00 1 d .
O9 O 0.3388(3) 0.4181(6) 0.5842(4) 0.046(2) Uani 1.00 1 d .
O10 O 0.3706(4) 0.3766(6) 0.4115(4) 0.053(2) Uani 1.00 1 d .
O11 O 0.4113(4) 0.2725(7) 0.6276(4) 0.047(2) Uani 1.00 1 d .
O12 O 0.4136(3) 0.4984(6) 0.5493(4) 0.047(2) Uani 1.00 1 d .
C1 C 0.5464(7) 0.1578(7) 0.4670(6) 0.037(3) Uani 1.00 1 d .
C2 C 0.5294(5) 0.0970(10) 0.4190(5) 0.046(3) Uani 1.00 1 d .
C3 C 0.5526(6) 0.1014(11) 0.3771(6) 0.053(4) Uani 1.00 1 d .
C4 C 0.5925(7) 0.1741(14) 0.3821(7) 0.068(5) Uani 1.00 1 d .
C5 C 0.6108(7) 0.2376(13) 0.4300(7) 0.066(5) Uani 1.00 1 d .
C6 C 0.5902(5) 0.2275(9) 0.4722(6) 0.048(3) Uani 1.00 1 d .
C7 C 0.4652(7) 0.3656(11) 0.3809(6) 0.060(4) Uani 1.00 1 d .
C8 C 0.4294(10) 0.3035(15) 0.3247(7) 0.089(7) Uani 1.00 1 d .
C9 C 0.4440(14) 0.351(2) 0.2761(10) 0.126(11) Uani 1.00 1 d .
C10 C 0.4702(12) 0.4493(16) 0.2994(10) 0.111(9) Uani 1.00 1 d .
C11 C 0.4610(9) 0.4661(13) 0.3558(9) 0.083(7) Uani 1.00 1 d .
C12 C 0.5237(5) 0.2342(9) 0.6985(5) 0.043(3) Uani 1.00 1 d .
C13 C 0.5059(7) 0.1442(10) 0.7263(6) 0.053(4) Uani 1.00 1 d .
C14 C 0.5052(8) 0.1820(15) 0.7843(7) 0.079(6) Uani 1.00 1 d .
C15 C 0.5401(7) 0.2809(14) 0.7971(6) 0.069(5) Uani 1.00 1 d .
C16 C 0.5275(6) 0.3236(11) 0.7391(6) 0.056(4) Uani 1.00 1 d .
C17 C 0.5244(13) 0.5455(19) 0.5753(12) 0.036(7) Uani 0.50 1 d P
C18 C 0.5327(11) 0.5467(17) 0.5998(8) 0.029(5) Uani 0.50 1 d P
C19 C 0.5816(15) 0.515(4) 0.5732(17) 0.096(14) Uani 0.50 1 d P
C20 C 0.5950(9) 0.491(2) 0.6194(12) 0.052(7) Uani 0.50 1 d P
C21 C 0.5429(15) 0.578(2) 0.6431(12) 0.068(9) Uani 0.50 1 d P
C22 C 0.5404(10) 0.636(2) 0.5651(10) 0.078(9) Uani 0.50 1 d P
C23 C 0.6077(12) 0.665(2) 0.6008(16) 0.062(8) Uani 0.50 1 d P
C24 C 0.634(2) 0.592(3) 0.635(3) 0.15(2) Uani 0.50 1 d P
C25 C 0.6318(8) 0.5693(16) 0.6318(7) 0.009(4) Uani 0.50 1 d P
C26 C 0.6000(15) 0.642(2) 0.6540(15) 0.068(10) Uani 0.50 1 d P
C27 C 0.2470(5) 0.0871(10) 0.4631(5) 0.044(3) Uani 1.00 1 d .
C28 C 0.2469(5) 0.0067(12) 0.5072(6) 0.060(4) Uani 1.00 1 d .
C29 C 0.1874(7) -0.0058(15) 0.5044(10) 0.086(6) Uani 1.00 1 d .
C30 C 0.1519(6) 0.0587(14) 0.4546(7) 0.070(5) Uani 1.00 1 d .
C31 C 0.1907(6) 0.1389(10) 0.4456(6) 0.050(4) Uani 1.00 1 d .
C32 C 0.2525(5) 0.3888(10) 0.3511(5) 0.047(3) Uani 1.00 1 d .
C33 C 0.1931(7) 0.3701(13) 0.3520(7) 0.067(5) Uani 1.00 1 d .
C34 C 0.1610(8) 0.4623(17) 0.3285(13) 0.117(9) Uani 1.00 1 d .
C35 C 0.2043(9) 0.5428(14) 0.3444(14) 0.116(9) Uani 1.00 1 d .
C36 C 0.2486(8) 0.4981(14) 0.3312(8) 0.082(6) Uani 1.00 1 d .
C37 C 0.3190(5) 0.2793(9) 0.6591(5) 0.043(3) Uani 1.00 1 d .
C38 C 0.3362(7) 0.3579(11) 0.7086(5) 0.051(4) Uani 1.00 1 d .
C39 C 0.2871(10) 0.3525(15) 0.7319(8) 0.084(7) Uani 1.00 1 d .
C40 C 0.2404(9) 0.2895(15) 0.6887(9) 0.088(7) Uani 1.00 1 d .
C41 C 0.2536(6) 0.2828(13) 0.6362(7) 0.063(5) Uani 1.00 1 d .
C42 C 0.3194(6) 0.6143(9) 0.5363(6) 0.054(4) Uani 1.00 1 d .
C43 C 0.3527(8) 0.6682(11) 0.5947(8) 0.069(5) Uani 1.00 1 d .
C44 C 0.3164(7) 0.7535(12) 0.5939(9) 0.087(6) Uani 1.00 1 d .
C45 C 0.2567(7) 0.7257(13) 0.5554(8) 0.077(5) Uani 1.00 1 d .
C46 C 0.2614(7) 0.6184(10) 0.5335(7) 0.061(4) Uani 1.00 1 d .
C47 C 0.2683(5) -0.0180(9) 0.3330(5) 0.044(3) Uani 1.00 1 d .
C48 C 0.2427(6) -0.1077(12) 0.3381(6) 0.057(4) Uani 1.00 1 d .
C49 C 0.1867(7) -0.1118(15) 0.3242(7) 0.071(5) Uani 1.00 1 d .
C50 C 0.1525(6) -0.0290(15) 0.3057(7) 0.073(5) Uani 1.00 1 d .
C51 C 0.1767(6) 0.0610(13) 0.2989(5) 0.061(4) Uani 1.00 1 d .
C52 C 0.2343(5) 0.0659(11) 0.3142(5) 0.051(3) Uani 1.00 1 d .
C53 C 0.3492(5) 0.0056(8) 0.2820(5) 0.040(3) Uani 1.00 1 d .
C54 C 0.3020(6) -0.0159(10) 0.2281(5) 0.047(3) Uani 1.00 1 d .
C55 C 0.3069(8) -0.0084(11) 0.1757(6) 0.065(4) Uani 1.00 1 d .
C56 C 0.3606(6) 0.0133(9) 0.1747(5) 0.048(3) Uani 1.00 1 d .
C57 C 0.4053(6) 0.0358(11) 0.2284(5) 0.053(3) Uani 1.00 1 d .
C58 C 0.3991(5) 0.0301(10) 0.2794(6) 0.047(3) Uani 1.00 1 d .
C59 C 0.3757(6) -0.1219(9) 0.3836(5) 0.048(3) Uani 1.00 1 d .
C60 C 0.3883(7) -0.1953(10) 0.3502(6) 0.057(4) Uani 1.00 1 d .
C61 C 0.4098(8) -0.2854(11) 0.3748(6) 0.071(5) Uani 1.00 1 d .
C62 C 0.4185(6) -0.3005(12) 0.4333(6) 0.058(4) Uani 1.00 1 d .
C63 C 0.4099(7) -0.2307(14) 0.4653(7) 0.072(5) Uani 1.00 1 d .
C64 C 0.3887(6) -0.1409(10) 0.4410(5) 0.049(3) Uani 1.00 1 d .
C65 C 0.5550(5) -0.0242(9) 0.6276(5) 0.043(3) Uani 1.00 1 d .
C66 C 0.4962(5) -0.0500(9) 0.6057(5) 0.043(3) Uani 1.00 1 d .
C67 C 0.4818(7) -0.1201(10) 0.6378(7) 0.057(4) Uani 1.00 1 d .
C68 C 0.5170(8) -0.1599(12) 0.6870(8) 0.068(5) Uani 1.00 1 d .
C69 C 0.5743(8) -0.1357(14) 0.7074(8) 0.074(6) Uani 1.00 1 d .
C70 C 0.5941(6) -0.0678(10) 0.6777(6) 0.051(3) Uani 1.00 1 d .
C71 C 0.5972(6) -0.0345(8) 0.5382(5) 0.043(3) Uani 1.00 1 d .
C72 C 0.5605(7) -0.1148(11) 0.5137(7) 0.060(4) Uani 1.00 1 d .
C73 C 0.5693(7) -0.1745(12) 0.4721(7) 0.066(5) Uani 1.00 1 d .
C74 C 0.6117(5) -0.1581(9) 0.4569(6) 0.046(3) Uani 1.00 1 d .
C75 C 0.6496(6) -0.0787(10) 0.4811(5) 0.052(3) Uani 1.00 1 d .
C76 C 0.6400(5) -0.0181(10) 0.5212(5) 0.046(3) Uani 1.00 1 d .
C77 C 0.6345(3) 0.1198(5) 0.6290(2) 0.0026(14) Uani 1.00 1 d .
C78 C 0.6938(5) 0.0705(10) 0.6541(6) 0.049(3) Uani 1.00 1 d .
C79 C 0.7431(6) 0.1223(11) 0.6894(6) 0.054(4) Uani 1.00 1 d .
C80 C 0.7392(6) 0.2228(11) 0.6984(6) 0.060(4) Uani 1.00 1 d .
C81 C 0.6868(5) 0.2708(11) 0.6733(5) 0.052(3) Uani 1.00 1 d .
C82 C 0.6366(4) 0.2106(11) 0.6347(4) 0.042(3) Uani 1.00 1 d .
H1 H 0.5003 0.0498 0.4136 0.060 Uiso 1.00 1 c R
H2 H 0.5412 0.0550 0.3457 0.070 Uiso 1.00 1 c R
H3 H 0.6071 0.1803 0.3530 0.091 Uiso 1.00 1 c R
H4 H 0.6376 0.2883 0.4334 0.086 Uiso 1.00 1 c R
H5 H 0.6055 0.2682 0.5062 0.060 Uiso 1.00 1 c R
H6 H 0.5037 0.3446 0.3956 0.082 Uiso 1.00 1 c R
H7 H 0.4404 0.2356 0.3300 0.113 Uiso 1.00 1 c R
H8 H 0.3899 0.3085 0.3155 0.113 Uiso 1.00 1 c R
H9 H 0.4697 0.3103 0.2677 0.160 Uiso 1.00 1 c R
H10 H 0.4103 0.3601 0.2415 0.160 Uiso 1.00 1 c R
H11 H 0.5097 0.4479 0.3080 0.154 Uiso 1.00 1 c R
H12 H 0.4525 0.5005 0.2717 0.154 Uiso 1.00 1 c R
H13 H 0.4246 0.4939 0.3469 0.113 Uiso 1.00 1 c R
H14 H 0.4894 0.5088 0.3821 0.113 Uiso 1.00 1 c R
H15 H 0.5601 0.2219 0.6990 0.052 Uiso 1.00 1 c R
H16 H 0.4692 0.1214 0.7008 0.068 Uiso 1.00 1 c R
H17 H 0.5325 0.0917 0.7339 0.068 Uiso 1.00 1 c R
H18 H 0.4674 0.1941 0.7799 0.104 Uiso 1.00 1 c R
H19 H 0.5227 0.1353 0.8149 0.104 Uiso 1.00 1 c R
H20 H 0.5283 0.3246 0.8198 0.079 Uiso 1.00 1 c R
H21 H 0.5796 0.2679 0.8173 0.079 Uiso 1.00 1 c R
H22 H 0.5570 0.3674 0.7409 0.067 Uiso 1.00 1 c R
H23 H 0.4924 0.3586 0.7252 0.067 Uiso 1.00 1 c R
H24 H 0.2464 0.0538 0.4293 0.053 Uiso 1.00 1 c R
H25 H 0.2594 -0.0546 0.4977 0.072 Uiso 1.00 1 c R
H26 H 0.2719 0.0261 0.5458 0.072 Uiso 1.00 1 c R
H27 H 0.1754 -0.0731 0.4970 0.102 Uiso 1.00 1 c R
H28 H 0.1857 0.0154 0.5399 0.102 Uiso 1.00 1 c R
H29 H 0.1346 0.0200 0.4200 0.086 Uiso 1.00 1 c R
H30 H 0.1232 0.0898 0.4634 0.086 Uiso 1.00 1 c R
H31 H 0.1942 0.1950 0.4699 0.061 Uiso 1.00 1 c R
H32 H 0.1763 0.1594 0.4057 0.061 Uiso 1.00 1 c R
H33 H 0.2553 0.3484 0.3212 0.060 Uiso 1.00 1 c R
H34 H 0.1748 0.3152 0.3277 0.081 Uiso 1.00 1 c R
H35 H 0.1968 0.3579 0.3908 0.081 Uiso 1.00 1 c R
H36 H 0.1408 0.4582 0.2871 0.139 Uiso 1.00 1 c R
H37 H 0.1351 0.4743 0.3460 0.139 Uiso 1.00 1 c R
H38 H 0.1894 0.6004 0.3212 0.134 Uiso 1.00 1 c R
H39 H 0.2178 0.5596 0.3848 0.134 Uiso 1.00 1 c R
H40 H 0.2836 0.5313 0.3520 0.103 Uiso 1.00 1 c R
H41 H 0.2391 0.5015 0.2903 0.103 Uiso 1.00 1 c R
H42 H 0.3318 0.2160 0.6763 0.055 Uiso 1.00 1 c R
H43 H 0.3721 0.3421 0.7390 0.062 Uiso 1.00 1 c R
H44 H 0.3379 0.4222 0.6936 0.062 Uiso 1.00 1 c R
H45 H 0.3012 0.3229 0.7698 0.112 Uiso 1.00 1 c R
H46 H 0.2733 0.4172 0.7338 0.112 Uiso 1.00 1 c R
H47 H 0.2403 0.2253 0.7044 0.126 Uiso 1.00 1 c R
H48 H 0.2044 0.3201 0.6789 0.126 Uiso 1.00 1 c R
H49 H 0.2391 0.3392 0.6118 0.082 Uiso 1.00 1 c R
H50 H 0.2374 0.2242 0.6146 0.082 Uiso 1.00 1 c R
H51 H 0.3210 0.6523 0.5049 0.068 Uiso 1.00 1 c R
H52 H 0.3585 0.6258 0.6270 0.089 Uiso 1.00 1 c R
H53 H 0.3884 0.6904 0.5967 0.089 Uiso 1.00 1 c R
H54 H 0.3198 0.7668 0.6325 0.096 Uiso 1.00 1 c R
H55 H 0.3274 0.8107 0.5788 0.096 Uiso 1.00 1 c R
H56 H 0.2337 0.7257 0.5770 0.088 Uiso 1.00 1 c R
H57 H 0.2412 0.7703 0.5233 0.088 Uiso 1.00 1 c R
H58 H 0.2341 0.6086 0.4945 0.070 Uiso 1.00 1 c R
H59 H 0.2562 0.5697 0.5585 0.070 Uiso 1.00 1 c R
H60 H 0.2652 -0.1658 0.3515 0.069 Uiso 1.00 1 c R
H61 H 0.1702 -0.1735 0.3272 0.081 Uiso 1.00 1 c R
H62 H 0.1133 -0.0327 0.2978 0.083 Uiso 1.00 1 c R
H63 H 0.1535 0.1179 0.2837 0.070 Uiso 1.00 1 c R
H64 H 0.2511 0.1277 0.3119 0.060 Uiso 1.00 1 c R
H65 H 0.2669 -0.0359 0.2287 0.056 Uiso 1.00 1 c R
H66 H 0.2744 -0.0173 0.1400 0.079 Uiso 1.00 1 c R
H67 H 0.3657 0.0125 0.1392 0.058 Uiso 1.00 1 c R
H68 H 0.4409 0.0551 0.2289 0.065 Uiso 1.00 1 c R
H69 H 0.4310 0.0442 0.3150 0.060 Uiso 1.00 1 c R
H70 H 0.3818 -0.1820 0.3106 0.067 Uiso 1.00 1 c R
H71 H 0.4184 -0.3357 0.3530 0.082 Uiso 1.00 1 c R
H72 H 0.4311 -0.3639 0.4505 0.061 Uiso 1.00 1 c R
H73 H 0.4185 -0.2425 0.5056 0.082 Uiso 1.00 1 c R
H74 H 0.3828 -0.0906 0.4646 0.056 Uiso 1.00 1 c R
H75 H 0.4686 -0.0206 0.5712 0.057 Uiso 1.00 1 c R
H76 H 0.4433 -0.1409 0.6229 0.075 Uiso 1.00 1 c R
H77 H 0.5038 -0.2041 0.7083 0.089 Uiso 1.00 1 c R
H78 H 0.6006 -0.1663 0.7422 0.097 Uiso 1.00 1 c R
H79 H 0.6333 -0.0521 0.6919 0.064 Uiso 1.00 1 c R
H80 H 0.5305 -0.1288 0.5252 0.081 Uiso 1.00 1 c R
H81 H 0.5438 -0.2278 0.4543 0.085 Uiso 1.00 1 c R
H82 H 0.6170 -0.2008 0.4293 0.057 Uiso 1.00 1 c R
H83 H 0.6805 -0.0670 0.4704 0.067 Uiso 1.00 1 c R
H84 H 0.6644 0.0370 0.5373 0.059 Uiso 1.00 1 c R
H85 H 0.6969 0.0026 0.6455 0.062 Uiso 1.00 1 c R
H86 H 0.7786 0.0889 0.7068 0.063 Uiso 1.00 1 c R
H87 H 0.7724 0.2592 0.7216 0.065 Uiso 1.00 1 c R
H88 H 0.6832 0.3393 0.6805 0.062 Uiso 1.00 1 c R
H89 H 0.6029 0.2464 0.6124 0.053 Uiso 1.00 1 c R

loop_
_atom_site_aniso_label
_atom_site_aniso_U_11
_atom_site_aniso_U_22
_atom_site_aniso_U_33
_atom_site_aniso_U_12
_atom_site_aniso_U_13
_atom_site_aniso_U_23
Pt1 0.0459(2) 0.02904(19) 0.0366(2) -0.0015(2) 0.02366(17) -0.0044(2)
Ag1 0.0580(6) 0.0380(5) 0.0377(5) 0.0023(5) 0.0219(4) -0.0060(4)
P1 0.0520(17) 0.0321(14) 0.0309(14) 0.0011(13) 0.0180(12) -0.0027(11)
P2 0.0484(16) 0.0286(13) 0.0364(15) 0.0022(12) 0.0244(13) -0.0014(11)
Si1 0.059(2) 0.0327(16) 0.0406(18) 0.0044(14) 0.0331(16) 0.0036(13)
Si2 0.0462(17) 0.0296(15) 0.0402(17) 0.0004(13) 0.0234(14) -0.0047(13)
Si3 0.062(2) 0.0307(16) 0.053(2) -0.0033(15) 0.0338(18) 0.0002(15)
Si4 0.0478(18) 0.0353(16) 0.0274(15) 0.0026(13) 0.0166(13) -0.0018(12)
Si5 0.059(2) 0.0408(18) 0.0343(17) 0.0074(16) 0.0273(16) 0.0070(14)
Si6 0.0469(17) 0.0334(15) 0.0329(15) 0.0035(13) 0.0219(13) -0.0014(12)
Si7 0.066(2) 0.0303(17) 0.0420(18) 0.0086(16) 0.0297(17) 0.0040(14)
O1 0.051(4) 0.030(4) 0.048(4) 0.003(3) 0.026(3) -0.004(3)
O2 0.036(4) 0.040(4) 0.035(4) 0.000(3) 0.025(3) -0.007(3)
O3 0.107(8) 0.031(4) 0.071(6) -0.010(5) 0.063(6) -0.009(4)
O4 0.041(4) 0.034(4) 0.040(4) -0.006(3) 0.014(3) -0.003(3)
O5 0.056(5) 0.033(4) 0.042(4) 0.003(3) 0.026(4) -0.004(3)
O6 0.072(6) 0.037(4) 0.038(4) 0.005(4) 0.027(4) -0.000(3)
O7 0.063(5) 0.040(4) 0.039(4) 0.009(4) 0.026(4) -0.007(3)
O8 0.076(6) 0.029(4) 0.056(5) 0.002(4) 0.043(4) -0.001(3)
O9 0.062(5) 0.040(4) 0.050(5) 0.001(4) 0.037(4) -0.011(4)
O10 0.082(6) 0.037(4) 0.057(5) 0.020(4) 0.046(5) 0.021(4)
O11 0.049(5) 0.052(5) 0.048(5) -0.005(4) 0.028(4) -0.017(4)
O12 0.055(5) 0.038(4) 0.054(5) 0.002(4) 0.029(4) 0.003(4)
C1 0.062(9) 0.017(5) 0.038(7) 0.002(4) 0.028(6) -0.000(4)
C2 0.055(7) 0.062(8) 0.032(5) -0.011(6) 0.028(5) -0.000(5)
C3 0.067(8) 0.066(9) 0.042(7) 0.013(7) 0.038(6) -0.003(6)
C4 0.067(9) 0.099(13) 0.061(9) 0.010(9) 0.050(8) 0.019(9)
C5 0.066(9) 0.077(12) 0.073(10) -0.022(8) 0.047(8) 0.002(9)
C6 0.057(7) 0.038(6) 0.054(7) -0.010(5) 0.029(6) 0.006(5)
C7 0.085(11) 0.060(8) 0.059(8) 0.028(8) 0.055(8) 0.013(7)
C8 0.16(2) 0.072(12) 0.054(9) -0.017(12) 0.058(12) -0.014(9)
C9 0.20(3) 0.13(2) 0.074(15) 0.01(2) 0.079(18) 0.017(14)
C10 0.19(2) 0.077(13) 0.121(18) 0.035(15) 0.116(19) 0.047(13)
C11 0.122(16) 0.061(10) 0.101(14) -0.006(10) 0.081(13) 0.014(10)
C12 0.049(6) 0.042(6) 0.040(6) -0.001(5) 0.020(5) 0.001(5)
C13 0.084(10) 0.045(7) 0.042(7) 0.001(6) 0.036(7) 0.003(5)
C14 0.111(15) 0.100(14) 0.048(8) -0.015(11) 0.054(10) -0.002(9)
C15 0.068(9) 0.088(12) 0.042(7) -0.009(9) 0.014(7) -0.015(8)
C16 0.054(8) 0.059(8) 0.055(8) -0.016(7) 0.022(6) -0.007(7)
C17 0.077(19) 0.039(13) 0.020(14) -0.002(11) 0.047(16) -0.001(12)
C18 0.076(15) 0.027(10) -0.007(9) -0.010(9) 0.025(10) -0.012(8)
C19 0.050(18) 0.16(4) 0.06(2) 0.02(2) 0.012(16) 0.01(2)
C20 0.020(9) 0.072(19) 0.051(15) -0.009(11) -0.001(9) 0.015(13)
C21 0.10(2) 0.045(15) 0.037(14) -0.014(16) 0.002(14) -0.003(12)
C22 0.020(10) 0.16(3) 0.019(11) -0.048(15) -0.030(9) 0.015(14)
C23 0.040(15) 0.046(16) 0.07(2) -0.016(12) -0.009(14) 0.005(14)
C24 0.05(2) 0.024(19) 0.30(8) -0.027(18) -0.01(3) 0.01(2)
C25 0.006(7) 0.012(9) 0.007(6) 0.010(6) 0.002(5) 0.015(6)
C26 0.07(2) 0.048(17) 0.06(2) -0.026(16) 0.005(17) -0.014(14)
C27 0.050(6) 0.047(7) 0.036(6) 0.005(5) 0.019(5) 0.002(5)
C28 0.047(7) 0.076(10) 0.056(8) -0.001(7) 0.022(6) 0.025(7)
C29 0.079(12) 0.062(11) 0.113(17) 0.004(9) 0.036(11) 0.024(11)
C30 0.052(8) 0.102(13) 0.061(9) -0.004(8) 0.028(7) -0.010(9)
C31 0.061(8) 0.045(7) 0.048(8) 0.001(6) 0.025(6) -0.005(6)
C32 0.049(7) 0.060(8) 0.040(6) 0.014(6) 0.026(5) 0.018(6)
C33 0.070(10) 0.073(11) 0.058(9) 0.003(8) 0.027(8) 0.018(8)
C34 0.069(12) 0.088(15) 0.19(2) 0.019(11) 0.051(15) 0.053(17)
C35 0.089(14) 0.045(10) 0.20(3) 0.019(10) 0.047(17) -0.012(14)
C36 0.101(14) 0.082(13) 0.074(12) 0.017(11) 0.046(11) 0.049(10)
C37 0.051(6) 0.043(6) 0.043(6) 0.016(5) 0.026(5) 0.010(5)
C38 0.071(9) 0.057(8) 0.028(6) 0.001(7) 0.023(6) 0.002(5)
C39 0.126(17) 0.092(15) 0.061(11) 0.044(12) 0.066(12) 0.023(9)
C40 0.115(15) 0.079(12) 0.120(16) 0.049(11) 0.100(14) 0.046(12)
C41 0.069(9) 0.065(10) 0.072(10) 0.005(7) 0.046(8) -0.001(8)
C42 0.078(9) 0.029(6) 0.062(8) 0.003(6) 0.035(7) -0.003(5)
C43 0.106(14) 0.042(8) 0.074(11) 0.011(8) 0.052(11) -0.005(7)
C44 0.079(11) 0.051(9) 0.108(15) 0.011(8) 0.017(10) -0.035(10)
C45 0.065(10) 0.070(11) 0.085(13) 0.001(8) 0.021(9) -0.023(10)
C46 0.072(9) 0.045(8) 0.060(9) -0.003(7) 0.019(7) -0.015(6)
C47 0.058(7) 0.043(6) 0.033(6) 0.006(5) 0.021(5) -0.001(5)
C48 0.062(8) 0.063(10) 0.046(7) 0.011(7) 0.024(6) 0.009(7)
C49 0.070(10) 0.070(12) 0.062(10) -0.017(9) 0.017(8) -0.008(9)
C50 0.039(7) 0.104(14) 0.063(10) -0.015(8) 0.009(6) -0.006(9)
C51 0.054(7) 0.084(11) 0.037(7) 0.007(7) 0.011(6) 0.005(7)
C52 0.057(7) 0.053(8) 0.042(6) 0.004(6) 0.018(6) 0.001(6)
C53 0.061(7) 0.032(5) 0.030(5) 0.004(5) 0.023(5) 0.003(4)
C54 0.064(8) 0.042(7) 0.034(6) -0.008(6) 0.018(6) -0.007(5)
C55 0.108(13) 0.055(9) 0.036(7) -0.014(9) 0.032(8) -0.003(6)
C56 0.069(8) 0.039(6) 0.036(6) 0.004(6) 0.022(6) 0.002(5)
C57 0.073(9) 0.059(8) 0.031(6) -0.001(7) 0.026(6) 0.005(5)
C58 0.048(6) 0.049(7) 0.054(7) -0.000(5) 0.030(6) -0.005(6)
C59 0.071(8) 0.036(6) 0.033(6) -0.005(6) 0.017(6) 0.002(5)
C60 0.089(10) 0.037(6) 0.042(7) 0.013(7) 0.023(7) 0.004(5)
C61 0.115(14) 0.049(8) 0.042(7) 0.029(9) 0.025(8) 0.009(6)
C62 0.058(8) 0.045(8) 0.051(8) -0.005(7) 0.001(6) 0.002(6)
C63 0.076(10) 0.082(12) 0.046(8) -0.010(9) 0.012(7) 0.011(8)
C64 0.063(8) 0.043(7) 0.034(6) 0.005(6) 0.012(6) 0.003(5)
C65 0.061(7) 0.034(6) 0.043(6) -0.001(5) 0.030(5) -0.001(5)
C66 0.053(7) 0.035(6) 0.055(7) -0.002(5) 0.035(6) -0.013(5)
C67 0.073(9) 0.039(7) 0.076(10) -0.007(6) 0.049(8) -0.003(7)
C68 0.093(12) 0.055(9) 0.076(11) -0.004(8) 0.054(10) 0.009(8)
C69 0.088(13) 0.081(12) 0.072(11) 0.018(10) 0.051(10) 0.025(9)
C70 0.070(9) 0.044(7) 0.047(7) 0.000(6) 0.033(6) 0.007(6)
C71 0.071(8) 0.029(5) 0.035(6) 0.004(5) 0.027(5) -0.001(4)
C72 0.080(10) 0.058(9) 0.063(9) -0.012(7) 0.050(8) -0.012(7)
C73 0.082(11) 0.054(8) 0.076(10) -0.022(8) 0.046(9) -0.026(8)
C74 0.053(7) 0.041(6) 0.047(7) 0.008(5) 0.023(6) -0.009(5)
C75 0.063(8) 0.057(8) 0.047(7) 0.020(6) 0.035(6) -0.002(6)
C76 0.051(7) 0.045(7) 0.050(7) -0.000(5) 0.030(5) -0.002(5)
C77 0.018(3) -0.010(2) -0.008(2) -0.002(2) -0.006(2) 0.002(2)
C78 0.055(7) 0.041(6) 0.059(8) -0.006(5) 0.032(6) 0.001(6)
C79 0.051(7) 0.062(9) 0.045(7) -0.012(6) 0.014(6) -0.013(6)
C80 0.053(7) 0.058(9) 0.051(8) -0.015(6) 0.003(6) -0.012(6)
C81 0.061(8) 0.056(8) 0.038(6) -0.018(6) 0.019(6) -0.018(6)
C82 0.027(5) 0.088(10) 0.017(4) 0.011(5) 0.015(3) 0.010(5)

loop_
_atom_type_symbol
_atom_type_description
_atom_type_scat_dispersion_real
_atom_type_scat_dispersion_imag
_atom_type_scat_source
C C 0.003 0.002
;
International Tables for Crystallography
(1992, Vol. C, Tables 4.2.6.8 and 6.1.1.4)
;
H H 0.000 0.000
;
International Tables for Crystallography
(1992, Vol. C, Table 6.1.1.4)
;
O O 0.011 0.006
;
International Tables for Crystallography
(1992, Vol. C, Tables 4.2.6.8 and 6.1.1.4)
;
P P 0.102 0.094
;
International Tables for Crystallography
(1992, Vol. C, Tables 4.2.6.8 and 6.1.1.4)
;
Pt Pt -1.703 8.390
;
International Tables for Crystallography
(1992, Vol. C, Tables 4.2.6.8 and 6.1.1.4)
;
Si Si 0.082 0.070
;
International Tables for Crystallography
(1992, Vol. C, Tables 4.2.6.8 and 6.1.1.4)
;
Ag Ag -0.897 1.101
;
International Tables for Crystallography
(1992, Vol. C, Tables 4.2.6.8 and 6.1.1.4)
;

loop_
_geom_angle_atom_site_label_1
_geom_angle_atom_site_label_2
_geom_angle_atom_site_label_3
_geom_angle
Ag1 Pt1 P2 133.52(8)
Ag1 Pt1 O1 42.9(2)
Ag1 Pt1 O2 86.5(2)
Ag1 Pt1 C1 90.6(4)
P2 Pt1 O1 176.4(2)
P2 Pt1 O2 95.5(2)
P2 Pt1 C1 90.1(3)
O1 Pt1 O2 84.4(4)
O1 Pt1 C1 90.0(5)
O2 Pt1 C1 174.2(4)
Pt1 Ag1 P1 138.11(10)
Pt1 Ag1 O1 40.0(2)
P1 Ag1 O1 166.0(3)
Ag1 P1 C47 116.8(4)
Ag1 P1 C53 114.2(4)
Ag1 P1 C59 108.1(3)
C47 P1 C53 105.1(6)
C47 P1 C59 105.5(6)
C53 P1 C59 106.4(6)
Pt1 P2 C65 115.1(4)
Pt1 P2 C71 111.3(3)
Pt1 P2 C77 111.9(2)
C65 P2 C71 102.9(6)
C65 P2 C77 103.7(4)
C71 P2 C77 111.3(5)
O1 Si1 O3 108.5(5)
O1 Si1 O10 107.0(5)
O1 Si1 C7 115.1(6)
O3 Si1 O10 108.8(5)
O3 Si1 C7 108.7(7)
O10 Si1 C7 108.5(6)
O2 Si2 O4 111.7(5)
O2 Si2 O11 109.0(5)
O2 Si2 C12 116.1(5)
O4 Si2 O11 108.1(5)
O4 Si2 C12 107.6(5)
O11 Si2 C12 103.8(6)
O3 Si3 O4 110.9(5)
O3 Si3 O12 109.0(5)
O3 Si3 C17 98.2(12)
O3 Si3 C18 113.8(9)
O4 Si3 O12 108.9(5)
O4 Si3 C17 117.5(9)
O4 Si3 C18 104.0(6)
O12 Si3 C17 111.8(11)
O12 Si3 C18 110.1(9)
C17 Si3 C18 16.9(12)
O5 Si4 O6 108.5(6)
O5 Si4 O7 110.3(4)
O5 Si4 C27 110.6(5)
O6 Si4 O7 108.2(4)
O6 Si4 C27 110.5(5)
O7 Si4 C27 108.7(6)
O6 Si5 O8 108.9(5)
O6 Si5 O10 111.2(5)
O6 Si5 C32 110.2(5)
O8 Si5 O10 108.6(5)
O8 Si5 C32 108.9(6)
O10 Si5 C32 109.1(6)
O7 Si6 O9 111.5(4)
O7 Si6 O11 109.0(5)
O7 Si6 C37 108.4(5)
O9 Si6 O11 108.7(5)
O9 Si6 C37 109.5(6)
O11 Si6 C37 109.7(5)
O8 Si7 O9 108.3(5)
O8 Si7 O12 111.3(6)
O8 Si7 C42 110.8(5)
O9 Si7 O12 109.5(5)
O9 Si7 C42 109.9(7)
O12 Si7 C42 107.0(6)
Pt1 O1 Ag1 97.1(3)
Pt1 O1 Si1 136.6(5)
Ag1 O1 Si1 121.8(4)
Pt1 O2 Si2 124.1(5)
Si1 O3 Si3 137.9(8)
Si2 O4 Si3 152.7(5)
Si4 O6 Si5 150.0(6)
Si4 O7 Si6 148.0(7)
Si5 O8 Si7 148.6(7)
Si6 O9 Si7 137.1(7)
Si1 O10 Si5 143.5(7)
Si2 O11 Si6 153.6(7)
Si3 O12 Si7 153.3(6)
Pt1 C1 C2 122.2(12)
Pt1 C1 C6 122.3(10)
C2 C1 C6 115.3(17)
C1 C2 C3 123.2(14)
C2 C3 C4 119.3(14)
C3 C4 C5 119.4(19)
C4 C5 C6 120.0(17)
C1 C6 C5 122.4(14)
Si1 C7 C8 111.6(14)
Si1 C7 C11 117.0(15)
C8 C7 C11 101.3(13)
C7 C8 C9 103.7(18)
C8 C9 C10 106(2)
C9 C10 C11 106(2)
C7 C11 C10 104.0(16)
Si2 C12 C13 111.1(8)
Si2 C12 C16 112.7(8)
C13 C12 C16 105.2(12)
C12 C13 C14 106.4(12)
C13 C14 C15 104.2(16)
C14 C15 C16 104.8(12)
C12 C16 C15 105.8(12)
Si3 C17 C18 103(4)
Si3 C17 C19 115(2)
Si3 C17 C21 110(2)
Si3 C17 C22 150(2)
C18 C17 C19 96(4)
C18 C17 C21 15(3)
C18 C17 C22 100(4)
C19 C17 C21 103(2)
C19 C17 C22 82(3)
C21 C17 C22 88(2)
Si3 C18 C17 60(3)
Si3 C18 C19 99.2(18)
Si3 C18 C20 108.5(15)
Si3 C18 C21 129(3)
Si3 C18 C22 116.6(13)
C17 C18 C19 65(4)
C17 C18 C20 102(5)
C17 C18 C21 158(4)
C17 C18 C22 59(3)
C19 C18 C20 38.6(18)
C19 C18 C21 125(3)
C19 C18 C22 72(2)
C20 C18 C21 94(2)
C20 C18 C22 101(2)
C21 C18 C22 103(2)
C17 C19 C18 19.1(13)
C17 C19 C20 87(3)
C17 C19 C25 105(3)
C18 C19 C20 68(2)
C18 C19 C25 89(2)
C20 C19 C25 55(2)
C18 C20 C19 73(2)
C18 C20 C24 97(2)
C18 C20 C25 102(2)
C19 C20 C24 84(4)
C19 C20 C25 84(3)
C24 C20 C25 6(2)
C17 C21 C18 7.6(15)
C17 C21 C26 100(2)
C18 C21 C26 102(3)
C17 C22 C18 21.0(14)
C17 C22 C23 117(2)
C18 C22 C23 103(2)
C22 C23 C24 110(3)
C22 C23 C25 101(2)
C22 C23 C26 86(2)
C24 C23 C25 10(2)
C24 C23 C26 58(4)
C25 C23 C26 62(2)
C20 C24 C23 111(3)
C20 C24 C25 25(11)
C20 C24 C26 94(4)
C23 C24 C25 125(13)
C23 C24 C26 67(3)
C25 C24 C26 118(14)
C19 C25 C20 41(2)
C19 C25 C23 85(2)
C19 C25 C24 130(9)
C19 C25 C26 105(2)
C20 C25 C23 116.5(19)
C20 C25 C24 149(13)
C20 C25 C26 99(2)
C23 C25 C24 45(11)
C23 C25 C26 57(2)
C24 C25 C26 51(13)
C21 C26 C23 114(2)
C21 C26 C24 111(3)
C21 C26 C25 101(2)
C23 C26 C24 55(3)
C23 C26 C25 61(2)
C24 C26 C25 11(2)
Si4 C27 C28 113.7(7)
Si4 C27 C31 116.1(9)
C28 C27 C31 104.4(13)
C27 C28 C29 109.9(12)
C28 C29 C30 103.9(18)
C29 C30 C31 108.3(13)
C27 C31 C30 103.9(11)
Si5 C32 C33 114.7(10)
Si5 C32 C36 114.9(9)
C33 C32 C36 102.9(13)
C32 C33 C34 104.7(16)
C33 C34 C35 105.6(16)
C34 C35 C36 102.3(19)
C32 C36 C35 106.1(19)
Si6 C37 C38 115.6(10)
Si6 C37 C41 114.3(9)
C38 C37 C41 100.8(12)
C37 C38 C39 104.4(13)
C38 C39 C40 106.6(18)
C39 C40 C41 105.1(19)
C37 C41 C40 106.7(12)
Si7 C42 C43 112.7(9)
Si7 C42 C46 115.1(10)
C43 C42 C46 100.9(15)
C42 C43 C44 104.4(13)
C43 C44 C45 107.2(14)
C44 C45 C46 104.5(14)
C42 C46 C45 103.9(12)
P1 C47 C48 124.2(10)
P1 C47 C52 117.5(10)
C48 C47 C52 118.3(13)
C47 C48 C49 120.5(15)
C48 C49 C50 121.8(18)
C49 C50 C51 118.9(16)
C50 C51 C52 119.4(15)
C47 C52 C51 121.0(14)
P1 C53 C54 121.3(12)
P1 C53 C58 120.9(9)
C54 C53 C58 117.7(13)
C53 C54 C55 120.6(16)
C54 C55 C56 120.2(13)
C55 C56 C57 117.0(15)
C56 C57 C58 121.5(16)
C53 C58 C57 122.7(11)
P1 C59 C60 121.6(10)
P1 C59 C64 120.0(11)
C60 C59 C64 118.3(12)
C59 C60 C61 120.3(14)
C60 C61 C62 117.2(16)
C61 C62 C63 122.5(15)
C62 C63 C64 120.1(16)
C59 C64 C63 121.3(15)
P2 C65 C66 116.4(9)
P2 C65 C70 122.2(12)
C66 C65 C70 120.8(14)
C65 C66 C67 116.0(11)
C66 C67 C68 125.2(16)
C67 C68 C69 118.3(19)
C68 C69 C70 121.5(15)
C65 C70 C69 118.0(14)
P2 C71 C72 117.3(13)
P2 C71 C76 123.0(9)
C72 C71 C76 118.7(14)
C71 C72 C73 118.8(18)
C72 C73 C74 121.5(15)
C73 C74 C75 121.2(15)
C74 C75 C76 117.2(15)
C71 C76 C75 122.6(12)
P2 C77 C78 119.9(6)
P2 C77 C82 124.4(6)
C78 C77 C82 113.0(8)
C77 C78 C79 122.4(11)
C78 C79 C80 118.8(13)
C79 C80 C81 120.2(12)
C80 C81 C82 117.5(13)
C77 C82 C81 126.8(10)
C1 C2 H1 118.3
C3 C2 H1 118.5
C2 C3 H2 120.3
C4 C3 H2 120.4
C3 C4 H3 120.3
C5 C4 H3 120.3
C4 C5 H4 120.0
C6 C5 H4 119.9
C1 C6 H5 118.8
C5 C6 H5 118.8
Si1 C7 H6 108.8
C8 C7 H6 109.0
C11 C7 H6 108.7
C7 C8 H7 110.8
C7 C8 H8 111.0
C9 C8 H7 110.6
C9 C8 H8 111.2
H7 C8 H8 109.5
C8 C9 H9 110.6
C8 C9 H10 109.9
C10 C9 H9 110.6
C10 C9 H10 110.0
H9 C9 H10 109.5
C9 C10 H11 110.1
C9 C10 H12 110.6
C11 C10 H11 110.3
C11 C10 H12 110.6
H11 C10 H12 109.5
C7 C11 H13 110.7
C7 C11 H14 111.1
C10 C11 H13 110.6
C10 C11 H14 110.9
H13 C11 H14 109.5
Si2 C12 H15 109.2
C13 C12 H15 109.2
C16 C12 H15 109.3
C12 C13 H16 110.3
C12 C13 H17 110.2
C14 C13 H16 110.2
C14 C13 H17 110.3
H16 C13 H17 109.5
C13 C14 H18 110.8
C13 C14 H19 110.7
C15 C14 H18 110.9
C15 C14 H19 110.7
H18 C14 H19 109.5
C14 C15 H20 110.5
C14 C15 H21 110.7
C16 C15 H20 110.5
C16 C15 H21 110.7
H20 C15 H21 109.5
C12 C16 H22 110.3
C12 C16 H23 110.4
C15 C16 H22 110.3
C15 C16 H23 110.5
H22 C16 H23 109.5
Si4 C27 H24 107.3
C28 C27 H24 107.4
C31 C27 H24 107.4
C27 C28 H25 109.4
C27 C28 H26 109.4
C29 C28 H25 109.3
C29 C28 H26 109.3
H25 C28 H26 109.5
C28 C29 H27 110.9
C28 C29 H28 110.8
C30 C29 H27 110.7
C30 C29 H28 110.9
H27 C29 H28 109.5
C29 C30 H29 109.8
C29 C30 H30 109.7
C31 C30 H29 109.8
C31 C30 H30 109.7
H29 C30 H30 109.5
C27 C31 H31 110.9
C27 C31 H32 110.9
C30 C31 H31 110.9
C30 C31 H32 110.8
H31 C31 H32 109.5
Si5 C32 H33 107.9
C33 C32 H33 108.1
C36 C32 H33 108.0
C32 C33 H34 110.5
C32 C33 H35 110.8
C34 C33 H34 110.4
C34 C33 H35 110.9
H34 C33 H35 109.5
C33 C34 H36 110.7
C33 C34 H37 110.3
C35 C34 H36 110.6
C35 C34 H37 110.2
H36 C34 H37 109.4
C34 C35 H38 111.1
C34 C35 H39 111.4
C36 C35 H38 111.2
C36 C35 H39 111.2
H38 C35 H39 109.5
C32 C36 H40 110.4
C32 C36 H41 110.2
C35 C36 H40 110.2
C35 C36 H41 110.3
H40 C36 H41 109.5
Si6 C37 H42 108.6
C38 C37 H42 108.6
C41 C37 H42 108.6
C37 C38 H43 110.7
C37 C38 H44 110.8
C39 C38 H43 110.8
C39 C38 H44 110.7
H43 C38 H44 109.5
C38 C39 H45 110.2
C38 C39 H46 110.2
C40 C39 H45 110.2
C40 C39 H46 110.2
H45 C39 H46 109.5
C39 C40 H47 110.6
C39 C40 H48 110.5
C41 C40 H47 110.5
C41 C40 H48 110.6
H47 C40 H48 109.5
C37 C41 H49 110.2
C37 C41 H50 110.2
C40 C41 H49 110.1
C40 C41 H50 110.2
H49 C41 H50 109.5
Si7 C42 H51 109.3
C43 C42 H51 109.3
C46 C42 H51 109.2
C42 C43 H52 110.8
C42 C43 H53 110.6
C44 C43 H52 110.9
C44 C43 H53 110.6
H52 C43 H53 109.5
C43 C44 H54 109.9
C43 C44 H55 110.2
C45 C44 H54 110.0
C45 C44 H55 110.2
H54 C44 H55 109.5
C44 C45 H56 110.8
C44 C45 H57 110.6
C46 C45 H56 110.7
C46 C45 H57 110.7
H56 C45 H57 109.5
C42 C46 H58 110.8
C42 C46 H59 110.9
C45 C46 H58 110.8
C45 C46 H59 110.9
H58 C46 H59 109.5
C47 C48 H60 119.7
C49 C48 H60 119.7
C48 C49 H61 119.1
C50 C49 H61 119.1
C49 C50 H62 120.6
C51 C50 H62 120.6
C50 C51 H63 120.3
C52 C51 H63 120.4
C47 C52 H64 119.6
C51 C52 H64 119.4
C53 C54 H65 119.7
C55 C54 H65 119.8
C54 C55 H66 119.9
C56 C55 H66 119.9
C55 C56 H67 121.5
C57 C56 H67 121.5
C56 C57 H68 119.2
C58 C57 H68 119.3
C53 C58 H69 118.7
C57 C58 H69 118.6
C59 C60 H70 119.8
C61 C60 H70 119.9
C60 C61 H71 121.4
C62 C61 H71 121.4
C61 C62 H72 118.8
C63 C62 H72 118.7
C62 C63 H73 120.0
C64 C63 H73 119.9
C59 C64 H74 119.3
C63 C64 H74 119.4
C65 C66 H75 122.0
C67 C66 H75 122.0
C66 C67 H76 117.4
C68 C67 H76 117.4
C67 C68 H77 120.9
C69 C68 H77 120.9
C68 C69 H78 119.2
C70 C69 H78 119.3
C65 C70 H79 121.0
C69 C70 H79 121.0
C71 C72 H80 120.6
C73 C72 H80 120.6
C72 C73 H81 119.3
C74 C73 H81 119.3
C73 C74 H82 119.4
C75 C74 H82 119.4
C74 C75 H83 121.4
C76 C75 H83 121.4
C71 C76 H84 118.7
C75 C76 H84 118.7
C77 C78 H85 118.9
C79 C78 H85 118.8
C78 C79 H86 120.6
C80 C79 H86 120.6
C79 C80 H87 119.8
C81 C80 H87 120.0
C80 C81 H88 121.1
C82 C81 H88 121.4
C77 C82 H89 116.7
C81 C82 H89 116.5

loop_
_geom_bond_atom_site_label_1
_geom_bond_atom_site_label_2
_geom_bond_distance
Pt1 Ag1 3.1514(19)
Pt1 P2 2.200(3)
Pt1 O1 2.042(8)
Pt1 O2 2.146(13)
Pt1 C1 1.95(2)
Ag1 P1 2.316(3)
Ag1 O1 2.161(8)
P1 C47 1.815(14)
P1 C53 1.806(14)
P1 C59 1.821(12)
P2 C65 1.843(15)
P2 C71 1.816(15)
P2 C77 1.733(7)
Si1 O1 1.575(9)
Si1 O3 1.646(10)
Si1 O10 1.647(11)
Si1 C7 1.86(2)
Si2 O2 1.590(10)
Si2 O4 1.633(9)
Si2 O11 1.650(12)
Si2 C12 1.852(11)
Si3 O3 1.632(13)
Si3 O4 1.617(9)
Si3 O12 1.618(11)
Si3 C17 1.68(2)
Si3 C18 1.89(2)
Si4 O5 1.623(9)
Si4 O6 1.636(10)
Si4 O7 1.639(10)
Si4 C27 1.847(13)
Si5 O6 1.629(9)
Si5 O8 1.645(11)
Si5 O10 1.597(13)
Si5 C32 1.835(11)
Si6 O7 1.611(8)
Si6 O9 1.636(9)
Si6 O11 1.587(10)
Si6 C37 1.833(16)
Si7 O8 1.611(9)
Si7 O9 1.632(11)
Si7 O12 1.615(11)
Si7 C42 1.855(14)
C1 C2 1.368(19)
C1 C6 1.43(2)
C2 C3 1.40(2)
C3 C4 1.39(2)
C4 C5 1.38(2)
C5 C6 1.37(2)
C7 C8 1.57(2)
C7 C11 1.48(2)
C8 C9 1.55(4)
C9 C10 1.49(3)
C10 C11 1.54(4)
C12 C13 1.56(2)
C12 C16 1.55(2)
C13 C14 1.54(2)
C14 C15 1.57(2)
C15 C16 1.46(2)
C17 C18 0.56(3)
C17 C19 1.55(5)
C17 C21 1.62(4)
C17 C22 1.35(4)
C18 C19 1.70(5)
C18 C20 1.66(3)
C18 C21 1.09(3)
C18 C22 1.55(4)
C19 C20 1.11(5)
C19 C25 1.67(4)
C20 C24 1.65(5)
C20 C25 1.37(3)
C21 C26 1.63(5)
C22 C23 1.64(3)
C23 C24 1.30(6)
C23 C25 1.51(3)
C23 C26 1.46(6)
C24 C25 0.32(5)
C24 C26 1.35(8)
C25 C26 1.53(4)
C27 C28 1.54(2)
C27 C31 1.50(2)
C28 C29 1.52(2)
C29 C30 1.49(2)
C30 C31 1.55(2)
C32 C33 1.56(2)
C32 C36 1.54(2)
C33 C34 1.47(2)
C34 C35 1.49(3)
C35 C36 1.44(3)
C37 C38 1.548(19)
C37 C41 1.55(2)
C38 C39 1.60(3)
C39 C40 1.51(2)
C40 C41 1.49(3)
C42 C43 1.54(2)
C42 C46 1.47(2)
C43 C44 1.48(2)
C44 C45 1.49(2)
C45 C46 1.57(2)
C47 C48 1.41(2)
C47 C52 1.388(19)
C48 C49 1.34(2)
C49 C50 1.38(2)
C50 C51 1.41(2)
C51 C52 1.38(2)
C53 C54 1.425(15)
C53 C58 1.36(2)
C54 C55 1.37(2)
C55 C56 1.43(2)
C56 C57 1.396(16)
C57 C58 1.35(2)
C59 C60 1.41(2)
C59 C64 1.355(19)
C60 C61 1.37(2)
C61 C62 1.40(2)
C62 C63 1.31(2)
C63 C64 1.36(2)
C65 C66 1.429(19)
C65 C70 1.376(16)
C66 C67 1.38(2)
C67 C68 1.31(2)
C68 C69 1.39(2)
C69 C70 1.40(2)
C71 C72 1.402(19)
C71 C76 1.35(2)
C72 C73 1.40(2)
C73 C74 1.32(2)
C74 C75 1.407(18)
C75 C76 1.39(2)
C77 C78 1.545(15)
C77 C82 1.230(16)
C78 C79 1.401(18)
C79 C80 1.38(2)
C80 C81 1.40(2)
C81 C82 1.497(17)
C2 H1 0.950
C3 H2 0.950
C4 H3 0.950
C5 H4 0.950
C6 H5 0.950
C7 H6 0.950
C8 H7 0.950
C8 H8 0.950
C9 H9 0.950
C9 H10 0.950
C10 H11 0.950
C10 H12 0.950
C11 H13 0.950
C11 H14 0.950
C12 H15 0.950
C13 H16 0.950
C13 H17 0.950
C14 H18 0.950
C14 H19 0.950
C15 H20 0.950
C15 H21 0.950
C16 H22 0.950
C16 H23 0.950
C27 H24 0.950
C28 H25 0.950
C28 H26 0.950
C29 H27 0.950
C29 H28 0.950
C30 H29 0.950
C30 H30 0.950
C31 H31 0.950
C31 H32 0.950
C32 H33 0.950
C33 H34 0.950
C33 H35 0.950
C34 H36 0.950
C34 H37 0.950
C35 H38 0.950
C35 H39 0.950
C36 H40 0.950
C36 H41 0.950
C37 H42 0.950
C38 H43 0.950
C38 H44 0.950
C39 H45 0.950
C39 H46 0.950
C40 H47 0.950
C40 H48 0.950
C41 H49 0.950
C41 H50 0.950
C42 H51 0.950
C43 H52 0.950
C43 H53 0.950
C44 H54 0.950
C44 H55 0.950
C45 H56 0.950
C45 H57 0.950
C46 H58 0.950
C46 H59 0.950
C48 H60 0.950
C49 H61 0.950
C50 H62 0.950
C51 H63 0.950
C52 H64 0.950
C54 H65 0.950
C55 H66 0.950
C56 H67 0.950
C57 H68 0.950
C58 H69 0.950
C60 H70 0.950
C61 H71 0.950
C62 H72 0.950
C63 H73 0.950
C64 H74 0.950
C66 H75 0.950
C67 H76 0.950
C68 H77 0.950
C69 H78 0.950
C70 H79 0.950
C72 H80 0.950
C73 H81 0.950
C74 H82 0.950
C75 H83 0.950
C76 H84 0.950
C78 H85 0.950
C79 H86 0.950
C80 H87 0.950
C81 H88 0.950
C82 H89 0.950
